data_7046547
loop_
_publ_author_name
'He, Minghui'
'Wang, Yao'
'Gao, Xiaoxia'
'Li, Saidan'
'He, Yabing'

_publ_section_title
;
 Three ligand-originated MOF isomers: the positional effect of the methyl
 group on structures and selective
 C<sub>2</sub>H<sub>2</sub>/CH<sub>4</sub> and
 CO<sub>2</sub>/CH<sub>4</sub> adsorption properties.
;
_journal_issue 27
_journal_name_full 'Dalton transactions (Cambridge, England : 2003)'
_journal_page_first 8983
_journal_page_last 8991
_journal_paper_doi 10.1039/c8dt01017j
_journal_volume 47
_journal_year 2018
_chemical_formula_moiety 'C23 H16 Cu2 O10 [5DMF]'
_chemical_formula_sum 'C38 H51 Cu2 N5 O15'
_chemical_formula_weight 944.94
_space_group_crystal_system hexagonal
_space_group_IT_number 194
_space_group_name_Hall '-P 6c 2c'
_space_group_name_H-M_alt 'P 63/m m c'
_symmetry_space_group_name_Hall '-P 6c 2c'
_symmetry_space_group_name_H-M 'P 63/m m c'
_atom_sites_solution_hydrogens mixed
_audit_creation_method SHELXL-2014/7
_audit_update_record
;
2018-04-09 deposited with the CCDC.
2018-06-05 downloaded from the CCDC.
;
_cell_angle_alpha 90
_cell_angle_beta 90
_cell_angle_gamma 120
_cell_formula_units_Z 6
_cell_length_a 18.4882(4)
_cell_length_b 18.4882(4)
_cell_length_c 23.4316(11)
_cell_measurement_reflns_used 40995
_cell_measurement_temperature 100(2)
_cell_measurement_theta_max 27.49
_cell_measurement_theta_min 0.996
_cell_volume 6936.2(4)
_computing_structure_refinement 'SHELXL-2014/7 (Sheldrick, 2014)'
_diffrn_ambient_temperature 100(2)
_diffrn_measured_fraction_theta_full 0.999
_diffrn_measured_fraction_theta_max 0.996
_diffrn_measurement_device_type 'Bruker SMART APEX II CCD area detector'
_diffrn_measurement_method 'omega scans'
_diffrn_radiation_type MoK\a
_diffrn_radiation_wavelength 0.71073
_diffrn_reflns_av_R_equivalents 0.0634
_diffrn_reflns_av_unetI/netI 0.0345
_diffrn_reflns_Laue_measured_fraction_full 0.999
_diffrn_reflns_Laue_measured_fraction_max 0.996
_diffrn_reflns_limit_h_max 23
_diffrn_reflns_limit_h_min -18
_diffrn_reflns_limit_k_max 23
_diffrn_reflns_limit_k_min -21
_diffrn_reflns_limit_l_max 30
_diffrn_reflns_limit_l_min -27
_diffrn_reflns_number 40995
_diffrn_reflns_point_group_measured_fraction_full 0.999
_diffrn_reflns_point_group_measured_fraction_max 0.996
_diffrn_reflns_theta_full 25.242
_diffrn_reflns_theta_max 27.490
_diffrn_reflns_theta_min 1.272
_exptl_absorpt_coefficient_mu 0.987
_exptl_absorpt_correction_T_max 0.9112
_exptl_absorpt_correction_T_min 0.8947
_exptl_absorpt_correction_type empirical
_exptl_crystal_colour blue
_exptl_crystal_density_diffrn 1.357
_exptl_crystal_description block
_exptl_crystal_F_000 2952
_exptl_crystal_size_max 0.120
_exptl_crystal_size_mid 0.110
_exptl_crystal_size_min 0.100
_platon_squeeze_details
' The residual electron density of 736.2 electrons per unit cell was tentatively assigned to 5 DMF, which was mainly established according to the elemental analysis'
_refine_diff_density_max 0.366
_refine_diff_density_min -0.345
_refine_diff_density_rms 0.070
_refine_ls_extinction_method none
_refine_ls_goodness_of_fit_ref 1.042
_refine_ls_hydrogen_treatment constr
_refine_ls_matrix_type full
_refine_ls_number_parameters 96
_refine_ls_number_reflns 2968
_refine_ls_number_restraints 1
_refine_ls_restrained_S_all 1.042
_refine_ls_R_factor_all 0.0885
_refine_ls_R_factor_gt 0.0532
_refine_ls_shift/su_max 0.004
_refine_ls_shift/su_mean 0.001
_refine_ls_structure_factor_coef Fsqd
_refine_ls_weighting_details 'w=1/[\s^2^(Fo^2^)+(0.0950P)^2^] where P=(Fo^2^+2Fc^2^)/3'
_refine_ls_weighting_scheme calc
_refine_ls_wR_factor_gt 0.1566
_refine_ls_wR_factor_ref 0.1670
_reflns_Friedel_coverage 0.000
_reflns_number_gt 1768
_reflns_number_total 2968
_reflns_threshold_expression 'I > 2\s(I)'
_cod_data_source_file c8dt01017j2.cif
_cod_data_source_block ZJNU-83
_cod_depositor_comments 'Adding full bibliography for 7046545--7046547.cif.'
_cod_database_code 7046547
_shelx_shelxl_version_number 2014/7
_shelx_space_group_comment
;
The symmetry employed for this shelxl refinement is uniquely defined
by the following loop, which should always be used as a source of
symmetry information in preference to the above space-group names.
They are only intended as comments.
;
_shelx_estimated_absorpt_t_min 0.891
_shelx_estimated_absorpt_t_max 0.908

loop_
_space_group_symop_operation_xyz
'x, y, z'
'x-y, x, z+1/2'
'-y, x-y, z'
'-x, -y, z+1/2'
'-x+y, -x, z'
'y, -x+y, z+1/2'
'-y, -x, -z+1/2'
'x-y, -y, -z'
'x, x-y, -z+1/2'
'y, x, -z'
'-x+y, y, -z+1/2'
'-x, -x+y, -z'
'-x, -y, -z'
'-x+y, -x, -z-1/2'
'y, -x+y, -z'
'x, y, -z-1/2'
'x-y, x, -z'
'-y, x-y, -z-1/2'
'y, x, z-1/2'
'-x+y, y, z'
'-x, -x+y, z-1/2'
'-y, -x, z'
'x-y, -y, z-1/2'
'x, x-y, z'

loop_
_atom_site_label
_atom_site_type_symbol
_atom_site_fract_x
_atom_site_fract_y
_atom_site_fract_z
_atom_site_U_iso_or_equiv
_atom_site_adp_type
_atom_site_occupancy
_atom_site_site_symmetry_order
_atom_site_calc_flag
_atom_site_refinement_flags_posn
_atom_site_refinement_flags_adp
_atom_site_refinement_flags_occupancy
_atom_site_disorder_assembly
_atom_site_disorder_group
Cu1 Cu 0.52389(2) 0.47611(2) 0.04620(2) 0.0559(2) Uani 1 2 d S T P . .
O1 O 0.41031(13) 0.43910(14) 0.07316(10) 0.0707(6) Uani 1 1 d . . . . .
O2 O 0.37130(12) 0.48138(14) -0.00506(10) 0.0713(6) Uani 1 1 d . . . . .
O1W O 0.56130(14) 0.43870(14) 0.1245(2) 0.1365(17) Uani 1 2 d S T P . .
H1WA H 0.6117 0.4498 0.1215 0.164 Uiso 1 1 d R U . . .
C1 C 0.35961(19) 0.45024(19) 0.04393(15) 0.0604(8) Uani 1 1 d . . . . .
C2 C 0.27500(17) 0.42066(18) 0.06973(13) 0.0560(7) Uani 1 1 d . . . . .
C3 C 0.25146(18) 0.37325(19) 0.11871(13) 0.0637(8) Uani 1 1 d . . . . .
H3 H 0.2886 0.3580 0.1357 0.076 Uiso 1 1 calc R U . . .
C4 C 0.22146(13) 0.4429(3) 0.04431(17) 0.0582(10) Uani 1 2 d S T P . .
H4 H 0.2367 0.4734 0.0095 0.070 Uiso 1 2 calc R U P . .
C5 C 0.17353(14) 0.3471(3) 0.14399(18) 0.0643(11) Uani 1 2 d S T P . .
C6 C 0.16903(19) 0.3381(4) 0.2500 0.0590(14) Uani 1 4 d S T P . .
H6 H 0.1987 0.3974 0.2500 0.071 Uiso 1 4 calc R U P . .
C7 C 0.14882(13) 0.2976(3) 0.1992(2) 0.0651(11) Uani 1 2 d S T P . .
C8 C 0.1063(2) 0.2126(4) 0.1991(3) 0.167(4) Uani 1 2 d DS T P . .
C9 C 0.0834(4) 0.1667(7) 0.1440(5) 0.220(11) Uani 0.5 2 d DS T P . .
H8A H 0.0908 0.1820 0.1644 0.264 Uiso 0.5 2 d R U P A 2
H9A H 0.0538 0.1079 0.1504 0.264 Uiso 0.5 2 d R U P . .
H9B H 0.0486 0.1820 0.1228 0.264 Uiso 0.5 1 d R U P . .
C10 C 0.0857(3) 0.1713(6) 0.2500 0.230(9) Uani 1 4 d S T P . .
H10A H 0.0560 0.1120 0.2500 0.276 Uiso 1 4 calc R U P . .

loop_
_atom_site_aniso_label
_atom_site_aniso_U_11
_atom_site_aniso_U_22
_atom_site_aniso_U_33
_atom_site_aniso_U_23
_atom_site_aniso_U_13
_atom_site_aniso_U_12
Cu1 0.0615(3) 0.0615(3) 0.0652(4) 0.00115(11) -0.00115(11) 0.0461(3)
O1 0.0663(14) 0.0861(15) 0.0765(15) 0.0070(13) 0.0028(12) 0.0506(13)
O2 0.0671(14) 0.0964(17) 0.0728(15) 0.0074(13) 0.0037(12) 0.0576(12)
O1W 0.113(2) 0.113(2) 0.171(4) 0.0396(17) -0.0396(17) 0.047(3)
C1 0.0607(18) 0.0719(19) 0.068(2) -0.0128(16) -0.0058(16) 0.0474(17)
C2 0.0520(16) 0.0634(18) 0.0609(17) -0.0069(15) -0.0015(14) 0.0350(14)
C3 0.0566(18) 0.075(2) 0.074(2) -0.0112(18) -0.0101(16) 0.0442(16)
C4 0.0547(16) 0.064(3) 0.059(2) -0.008(2) -0.0039(10) 0.0322(13)
C5 0.0626(19) 0.070(3) 0.063(3) -0.014(2) -0.0071(12) 0.0349(13)
C6 0.053(2) 0.056(3) 0.070(4) 0.000 0.000 0.0278(17)
C7 0.0605(19) 0.061(3) 0.074(3) -0.002(2) -0.0009(12) 0.0304(13)
C8 0.284(9) 0.067(4) 0.079(4) -0.006(3) -0.0029(17) 0.0336(19)
C9 0.37(3) 0.073(9) 0.115(11) -0.023(9) -0.012(4) 0.037(4)
C10 0.43(2) 0.064(6) 0.081(7) 0.000 0.000 0.032(3)

loop_
_atom_type_symbol
_atom_type_description
_atom_type_scat_dispersion_real
_atom_type_scat_dispersion_imag
_atom_type_scat_source
C C 0.0030 0.0020 'International Tables Vol C Tables 4.2.6.8 and 6.1.1.4'
H H 0.0000 0.0000 'International Tables Vol C Tables 4.2.6.8 and 6.1.1.4'
Cu Cu 0.3200 1.2650 'International Tables Vol C Tables 4.2.6.8 and 6.1.1.4'
O O 0.0110 0.0060 'International Tables Vol C Tables 4.2.6.8 and 6.1.1.4'
N N 0.0061 0.0033 'International Tables Vol C Tables 4.2.6.8 and 6.1.1.4'

loop_
_geom_angle_atom_site_label_1
_geom_angle_atom_site_label_2
_geom_angle_atom_site_label_3
_geom_angle
_geom_angle_site_symmetry_1
_geom_angle_site_symmetry_3
O2 Cu1 O2 88.94(13) 10 13_665
O2 Cu1 O1 89.04(10) 10 .
O2 Cu1 O1 168.11(9) 13_665 .
O2 Cu1 O1 168.12(9) 10 22_665
O2 Cu1 O1 89.04(10) 13_665 22_665
O1 Cu1 O1 90.53(14) . 22_665
O2 Cu1 O1W 97.75(11) 10 .
O2 Cu1 O1W 97.75(11) 13_665 .
O1 Cu1 O1W 94.13(12) . .
O1 Cu1 O1W 94.12(12) 22_665 .
O2 Cu1 Cu1 83.75(7) 10 13_665
O2 Cu1 Cu1 83.75(7) 13_665 13_665
O1 Cu1 Cu1 84.38(7) . 13_665
O1 Cu1 Cu1 84.38(7) 22_665 13_665
O1W Cu1 Cu1 177.87(14) . 13_665
C1 O1 Cu1 121.6(2) . .
C1 O2 Cu1 123.22(19) . 13_665
Cu1 O1W H1WA 109.6 . .
O1 C1 O2 127.0(3) . .
O1 C1 C2 116.5(3) . .
O2 C1 C2 116.4(3) . .
C3 C2 C4 120.2(3) . .
C3 C2 C1 120.5(3) . .
C4 C2 C1 119.2(3) . .
C2 C3 C5 121.1(3) . .
C2 C3 H3 119.5 . .
C5 C3 H3 119.5 . .
C2 C4 C2 119.7(4) . 20
C2 C4 H4 120.1 . .
C2 C4 H4 120.1 20 .
C3 C5 C3 117.6(4) . 20
C3 C5 C7 121.1(2) . .
C3 C5 C7 121.1(2) 20 .
C7 C6 C7 123.0(6) 16_556 .
C7 C6 H6 118.5 16_556 .
C7 C6 H6 118.5 . .
C6 C7 C8 118.5(5) . .
C6 C7 C5 120.0(4) . .
C8 C7 C5 121.4(5) . .
C10 C8 C7 119.0(6) . .
C10 C8 C9 121.4(7) . .
C7 C8 C9 119.6(7) . .
C10 C8 H8A 119.9 . .
C7 C8 H8A 121.1 . .
C9 C8 H8A 1.5 . .
C8 C9 H8A 2.6 . .
C8 C9 H9A 110.5 . .
H8A C9 H9A 108.0 . .
C8 C9 H9B 109.0 . .
H8A C9 H9B 109.9 . .
H9A C9 H9B 109.2 . .
C8 C10 C8 122.0(8) 16_556 .
C8 C10 H10A 119.0 16_556 .
C8 C10 H10A 119.0 . .

loop_
_geom_bond_atom_site_label_1
_geom_bond_atom_site_label_2
_geom_bond_distance
_geom_bond_site_symmetry_2
Cu1 O2 1.944(2) 10
Cu1 O2 1.944(2) 13_665
Cu1 O1 1.960(2) .
Cu1 O1 1.960(2) 22_665
Cu1 O1W 2.192(4) .
Cu1 Cu1 2.6512(10) 13_665
O1 C1 1.258(3) .
O2 C1 1.254(4) .
O2 Cu1 1.944(2) 13_665
O1W H1WA 0.8514 .
C1 C2 1.502(4) .
C2 C3 1.376(4) .
C2 C4 1.383(3) .
C3 C5 1.401(4) .
C3 H3 0.9500 .
C4 C2 1.383(3) 20
C4 H4 0.9500 .
C5 C3 1.401(4) 20
C5 C7 1.516(6) .
C6 C7 1.355(5) 16_556
C6 C7 1.355(5) .
C6 H6 0.9500 .
C7 C8 1.362(7) .
C8 C10 1.363(7) .
C8 C9 1.487(11) .
C8 H8A 0.9503 .
C9 H8A 0.5371 .
C9 H9A 0.9540 .
C9 H9B 0.9588 .
C10 C8 1.363(7) 16_556
C10 H10A 0.9500 .

loop_
_geom_torsion_atom_site_label_1
_geom_torsion_atom_site_label_2
_geom_torsion_atom_site_label_3
_geom_torsion_atom_site_label_4
_geom_torsion
_geom_torsion_site_symmetry_1
_geom_torsion_site_symmetry_4
Cu1 O1 C1 O2 3.2(5) . .
Cu1 O1 C1 C2 -178.80(18) . .
Cu1 O2 C1 O1 -2.3(5) 13_665 .
Cu1 O2 C1 C2 179.78(18) 13_665 .
O1 C1 C2 C3 -9.2(4) . .
O2 C1 C2 C3 169.0(3) . .
O1 C1 C2 C4 169.6(3) . .
O2 C1 C2 C4 -12.2(4) . .
C4 C2 C3 C5 -0.4(5) . .
C1 C2 C3 C5 178.4(3) . .
C3 C2 C4 C2 3.0(6) . 20
C1 C2 C4 C2 -175.8(2) . 20
C2 C3 C5 C3 -2.1(6) . 20
C2 C3 C5 C7 -177.6(3) . .
C7 C6 C7 C8 -0.001(3) 16_556 .
C7 C6 C7 C5 180.000(2) 16_556 .
C3 C5 C7 C6 87.7(3) . .
C3 C5 C7 C6 -87.7(3) 20 .
C3 C5 C7 C8 -92.3(3) . .
C3 C5 C7 C8 92.3(3) 20 .
C6 C7 C8 C10 0.000(1) . .
C5 C7 C8 C10 180.000(1) . .
C6 C7 C8 C9 179.999(1) . .
C5 C7 C8 C9 -0.002(2) . .
C9 C8 C10 C8 180.002(3) . 16_556

loop_
_platon_squeeze_void_nr
_platon_squeeze_void_average_x
_platon_squeeze_void_average_y
_platon_squeeze_void_average_z
_platon_squeeze_void_volume
_platon_squeeze_void_count_electrons
1 -0.038 -0.027 -0.002 4236.3 736.2
